data_7052128
loop_
_publ_author_name
'Ngong Kodiah Beyeh'
'Jukka Aumanen'
'Antti \%Ahman'
'Minna Luostarinen'
'Heidi Mansikkam\"aki'
'Maija Nissinen'
'Jouko Korppi-Tommola'
'Kari Rissanen'

_publ_section_title
;
 Dansylated resorcinarenes
;
_journal_issue 3
_journal_name_full 'New Journal of Chemistry'
_journal_page_first 370
_journal_paper_doi 10.1039/b615772f
_journal_volume 31
_journal_year 2007
_chemical_formula_moiety 'C136 H136 N8 O24 S8, C3 H7 O, 1.5(C2 H3 N)'
_chemical_formula_sum 'C142 H147.5 N9.5 O25 S8'
_chemical_formula_weight 2636.27
_chemical_name_systematic
;
?
;
_space_group_IT_number 15
_symmetry_cell_setting monoclinic
_symmetry_space_group_name_Hall '-C 2yc'
_symmetry_space_group_name_H-M 'C 1 2/c 1'
_atom_sites_solution_hydrogens geom
_atom_sites_solution_primary direct
_atom_sites_solution_secondary difmap
_audit_creation_method SHELXL-97
_cell_angle_alpha 90.00
_cell_angle_beta 109.0330(10)
_cell_angle_gamma 90.00
_cell_formula_units_Z 4
_cell_length_a 29.3447(9)
_cell_length_b 22.6903(5)
_cell_length_c 22.2725(7)
_cell_measurement_temperature 173.0(2)
_cell_volume 14019.2(7)
_computing_cell_refinement Denzo-SMN
_computing_data_collection Collect
_computing_data_reduction Denzo-SMN
_computing_structure_refinement 'SHELXL-97 (Sheldrick, 1997)'
_computing_structure_solution 'SHELXL-97 (Sheldrick, 1997)'
_diffrn_ambient_temperature 173.0(2)
_diffrn_measured_fraction_theta_full 0.994
_diffrn_measured_fraction_theta_max 0.994
_diffrn_measurement_device_type 'Nonius Kappa CCD'
_diffrn_measurement_method 'rotation in phi and omega, 1.0 deg.'
_diffrn_radiation_monochromator graphite
_diffrn_radiation_source 'fine-focus sealed tube'
_diffrn_radiation_type MoK\a
_diffrn_radiation_wavelength 0.71073
_diffrn_reflns_av_R_equivalents 0.1532
_diffrn_reflns_av_sigmaI/netI 0.2011
_diffrn_reflns_limit_h_max 34
_diffrn_reflns_limit_h_min -34
_diffrn_reflns_limit_k_max 26
_diffrn_reflns_limit_k_min -26
_diffrn_reflns_limit_l_max 25
_diffrn_reflns_limit_l_min -25
_diffrn_reflns_number 22643
_diffrn_reflns_theta_full 24.50
_diffrn_reflns_theta_max 24.50
_diffrn_reflns_theta_min 2.94
_exptl_absorpt_coefficient_mu 0.199
_exptl_absorpt_correction_T_max 0.9804
_exptl_absorpt_correction_T_min 0.9519
_exptl_absorpt_correction_type none
_exptl_crystal_colour yellow
_exptl_crystal_density_diffrn 1.253
_exptl_crystal_density_method 'not measured'
_exptl_crystal_description block
_exptl_crystal_F_000 5576
_exptl_crystal_size_max 0.25
_exptl_crystal_size_mid 0.10
_exptl_crystal_size_min 0.10
_refine_diff_density_max 0.725
_refine_diff_density_min -0.330
_refine_diff_density_rms 0.090
_refine_ls_extinction_method none
_refine_ls_goodness_of_fit_ref 1.044
_refine_ls_hydrogen_treatment constr
_refine_ls_matrix_type full
_refine_ls_number_parameters 852
_refine_ls_number_reflns 11601
_refine_ls_number_restraints 2
_refine_ls_restrained_S_all 1.044
_refine_ls_R_factor_all 0.2200
_refine_ls_R_factor_gt 0.0913
_refine_ls_shift/su_max 0.000
_refine_ls_shift/su_mean 0.000
_refine_ls_structure_factor_coef Fsqd
_refine_ls_weighting_details 'calc w=1/[\s^2^(Fo^2^)+(0.1314P)^2^+13.7122P] where P=(Fo^2^+2Fc^2^)/3'
_refine_ls_weighting_scheme calc
_refine_ls_wR_factor_gt 0.2217
_refine_ls_wR_factor_ref 0.2794
_reflns_number_gt 5201
_reflns_number_total 11601
_reflns_threshold_expression >2sigma(I)
_cod_data_source_file b615772f.txt
_cod_data_source_block 3
_cod_original_sg_symbol_H-M 'C 2/c'
_cod_original_formula_sum 'C142 H147.50 N9.50 O25 S8'
_cod_database_code 7052128

loop_
_symmetry_equiv_pos_as_xyz
'x, y, z'
'-x, y, -z+1/2'
'x+1/2, y+1/2, z'
'-x+1/2, y+1/2, -z+1/2'
'-x, -y, -z'
'x, -y, z-1/2'
'-x+1/2, -y+1/2, -z'
'x+1/2, -y+1/2, z-1/2'

loop_
_atom_site_label
_atom_site_type_symbol
_atom_site_fract_x
_atom_site_fract_y
_atom_site_fract_z
_atom_site_U_iso_or_equiv
_atom_site_adp_type
_atom_site_occupancy
_atom_site_symmetry_multiplicity
_atom_site_calc_flag
_atom_site_refinement_flags
_atom_site_disorder_assembly
_atom_site_disorder_group
C1 C 0.0098(2) 0.1647(3) 0.5952(3) 0.0260(17) Uani 1 1 d . . .
C2 C 0.0396(2) 0.1587(3) 0.6573(4) 0.0290(17) Uani 1 1 d . . .
H2 H 0.0256 0.1474 0.6885 0.035 Uiso 1 1 calc R . .
C3 C 0.0895(2) 0.1686(3) 0.6767(3) 0.0234(16) Uani 1 1 d . . .
C4 C 0.1074(2) 0.1874(3) 0.6286(4) 0.0269(17) Uani 1 1 d . . .
C5 C 0.0796(2) 0.1959(3) 0.5672(4) 0.0306(18) Uani 1 1 d . . .
H5 H 0.0930 0.2102 0.5365 0.037 Uiso 1 1 calc R . .
C6 C 0.0308(2) 0.1828(3) 0.5509(3) 0.0276(17) Uani 1 1 d . . .
C7 C 0.1211(2) 0.1606(3) 0.7453(3) 0.0269(17) Uani 1 1 d . . .
H7 H 0.1523 0.1812 0.7503 0.032 Uiso 1 1 calc R . .
C8 C 0.0984(2) 0.1906(3) 0.7899(3) 0.0271(17) Uani 1 1 d . . .
C9 C 0.0805(2) 0.1589(3) 0.8317(3) 0.0295(17) Uani 1 1 d . . .
H9 H 0.0788 0.1172 0.8285 0.035 Uiso 1 1 calc R . .
C10 C 0.0651(2) 0.1863(3) 0.8777(3) 0.0250(17) Uani 1 1 d . . .
C11 C 0.0671(2) 0.2470(3) 0.8801(3) 0.0272(17) Uani 1 1 d . . .
C12 C 0.0806(2) 0.2809(3) 0.8363(3) 0.0255(17) Uani 1 1 d . . .
H12 H 0.0792 0.3227 0.8367 0.031 Uiso 1 1 calc R . .
C13 C 0.0962(2) 0.2510(3) 0.7924(3) 0.0237(16) Uani 1 1 d . . .
C14 C 0.0444(2) 0.1531(3) 0.9230(3) 0.0281(17) Uani 1 1 d . . .
H14 H 0.0597 0.1705 0.9661 0.034 Uiso 1 1 calc R . .
C29 C 0.1328(2) 0.0947(3) 0.7595(3) 0.0307(18) Uani 1 1 d . . .
H29A H 0.1029 0.0741 0.7588 0.037 Uiso 1 1 calc R . .
H29B H 0.1432 0.0779 0.7250 0.037 Uiso 1 1 calc R . .
C30 C 0.1715(3) 0.0822(3) 0.8224(4) 0.040(2) Uani 1 1 d . . .
H30A H 0.2015 0.1029 0.8235 0.048 Uiso 1 1 calc R . .
H30B H 0.1611 0.0983 0.8571 0.048 Uiso 1 1 calc R . .
C31 C 0.1824(3) 0.0172(3) 0.8344(5) 0.066(3) Uani 1 1 d . . .
H31A H 0.1528 -0.0037 0.8330 0.099 Uiso 1 1 calc R . .
H31B H 0.2067 0.0119 0.8763 0.099 Uiso 1 1 calc R . .
H31C H 0.1946 0.0014 0.8016 0.099 Uiso 1 1 calc R . .
C32 C 0.0554(2) 0.0872(3) 0.9288(4) 0.0350(19) Uani 1 1 d . . .
H32A H 0.0356 0.0680 0.9517 0.042 Uiso 1 1 calc R . .
H32B H 0.0467 0.0696 0.8859 0.042 Uiso 1 1 calc R . .
C33 C 0.1084(3) 0.0757(3) 0.9642(4) 0.055(3) Uani 1 1 d . . .
H33A H 0.1280 0.0981 0.9433 0.066 Uiso 1 1 calc R . .
H33B H 0.1162 0.0908 1.0081 0.066 Uiso 1 1 calc R . .
C34 C 0.1226(4) 0.0124(4) 0.9672(6) 0.086(3) Uani 1 1 d . . .
H34A H 0.1117 -0.0044 0.9243 0.129 Uiso 1 1 calc R . .
H34B H 0.1076 -0.0091 0.9940 0.129 Uiso 1 1 calc R . .
H34C H 0.1577 0.0091 0.9851 0.129 Uiso 1 1 calc R . .
C41 C 0.2188(2) 0.1165(3) 0.6637(4) 0.0320(18) Uani 1 1 d . . .
C42 C 0.2486(3) 0.1233(3) 0.7306(4) 0.0298(19) Uani 1 1 d . . .
C43 C 0.2534(2) 0.1778(3) 0.7629(4) 0.0327(19) Uani 1 1 d . . .
H43 H 0.2380 0.2124 0.7417 0.039 Uiso 1 1 calc R . .
C44 C 0.2810(3) 0.1790(3) 0.8256(4) 0.039(2) Uani 1 1 d . . .
H44 H 0.2836 0.2150 0.8483 0.046 Uiso 1 1 calc R . .
C45 C 0.3056(2) 0.1296(3) 0.8576(4) 0.0340(19) Uani 1 1 d . . .
H45 H 0.3247 0.1326 0.9011 0.041 Uiso 1 1 calc R . .
C46 C 0.3023(3) 0.0771(3) 0.8267(4) 0.0344(19) Uani 1 1 d . . .
C47 C 0.2711(2) 0.0723(3) 0.7621(4) 0.0295(18) Uani 1 1 d . . .
C48 C 0.2624(3) 0.0177(3) 0.7309(4) 0.0351(19) Uani 1 1 d . . .
H48 H 0.2772 -0.0167 0.7532 0.042 Uiso 1 1 calc R . .
C49 C 0.2336(3) 0.0126(3) 0.6697(4) 0.045(2) Uani 1 1 d . . .
H49 H 0.2281 -0.0250 0.6499 0.054 Uiso 1 1 calc R . .
C50 C 0.2117(3) 0.0627(3) 0.6354(4) 0.039(2) Uani 1 1 d . . .
H50 H 0.1919 0.0591 0.5923 0.046 Uiso 1 1 calc R . .
C51 C 0.3686(3) 0.0105(4) 0.8342(5) 0.064(3) Uani 1 1 d . . .
H51A H 0.3570 0.0071 0.7878 0.097 Uiso 1 1 calc R . .
H51B H 0.3825 -0.0272 0.8529 0.097 Uiso 1 1 calc R . .
H51C H 0.3933 0.0413 0.8471 0.097 Uiso 1 1 calc R . .
C52 C 0.3428(4) 0.0258(4) 0.9255(4) 0.070(3) Uani 1 1 d . . .
H52A H 0.3684 0.0550 0.9424 0.105 Uiso 1 1 calc R . .
H52B H 0.3549 -0.0134 0.9414 0.105 Uiso 1 1 calc R . .
H52C H 0.3153 0.0357 0.9393 0.105 Uiso 1 1 calc R . .
C53 C 0.0496(3) 0.1746(4) 0.4085(4) 0.047(2) Uani 1 1 d . . .
C54 C 0.0474(3) 0.2325(4) 0.3807(4) 0.045(2) Uani 1 1 d . . .
C55 C 0.0102(3) 0.2742(4) 0.3766(4) 0.047(2) Uani 1 1 d . . .
H55 H -0.0159 0.2643 0.3912 0.057 Uiso 1 1 calc R . .
C56 C 0.0126(3) 0.3284(4) 0.3516(4) 0.058(2) Uani 1 1 d . . .
H56 H -0.0117 0.3565 0.3503 0.069 Uiso 1 1 calc R . .
C57 C 0.0483(3) 0.3442(4) 0.3284(4) 0.060(3) Uani 1 1 d . . .
H57 H 0.0485 0.3826 0.3116 0.072 Uiso 1 1 calc R . .
C58 C 0.0847(3) 0.3045(4) 0.3291(4) 0.059(3) Uani 1 1 d . . .
C59 C 0.0857(3) 0.2489(4) 0.3562(4) 0.050(2) Uani 1 1 d . . .
C60 C 0.1235(3) 0.2080(5) 0.3643(5) 0.066(3) Uani 1 1 d . . .
H60 H 0.1490 0.2185 0.3489 0.079 Uiso 1 1 calc R . .
C61 C 0.1257(3) 0.1560(5) 0.3919(4) 0.067(3) Uani 1 1 d . . .
H61 H 0.1527 0.1309 0.3973 0.081 Uiso 1 1 calc R . .
C62 C 0.0867(3) 0.1381(4) 0.4138(4) 0.056(2) Uani 1 1 d . . .
H62 H 0.0872 0.1002 0.4321 0.068 Uiso 1 1 calc R . .
C63 C 0.1340(4) 0.3811(6) 0.3057(8) 0.141(6) Uani 1 1 d . . .
H63A H 0.1063 0.4020 0.2767 0.212 Uiso 1 1 calc R . .
H63B H 0.1622 0.3868 0.2921 0.212 Uiso 1 1 calc R . .
H63C H 0.1408 0.3965 0.3488 0.212 Uiso 1 1 calc R . .
C64 C 0.1208(4) 0.2893(7) 0.2466(6) 0.130(6) Uani 1 1 d . . .
H64A H 0.1034 0.3139 0.2102 0.195 Uiso 1 1 calc R . .
H64B H 0.1038 0.2517 0.2443 0.195 Uiso 1 1 calc R . .
H64C H 0.1535 0.2819 0.2460 0.195 Uiso 1 1 calc R . .
C65 C 0.1311(2) 0.2510(3) 1.0295(3) 0.0315(18) Uani 1 1 d . . .
C66 C 0.1683(2) 0.2229(3) 1.0116(3) 0.0283(17) Uani 1 1 d . . .
C67 C 0.1795(2) 0.2358(3) 0.9564(3) 0.0317(18) Uani 1 1 d . . .
H67 H 0.1638 0.2677 0.9302 0.038 Uiso 1 1 calc R . .
C68 C 0.2129(2) 0.2026(3) 0.9394(3) 0.0357(19) Uani 1 1 d . . .
H68 H 0.2189 0.2107 0.9008 0.043 Uiso 1 1 calc R . .
C69 C 0.2381(3) 0.1568(3) 0.9795(4) 0.038(2) Uani 1 1 d . . .
H69 H 0.2603 0.1337 0.9667 0.046 Uiso 1 1 calc R . .
C70 C 0.2315(2) 0.1448(3) 1.0359(4) 0.0334(19) Uani 1 1 d . . .
C71 C 0.1947(2) 0.1769(3) 1.0533(3) 0.0318(18) Uani 1 1 d . . .
C72 C 0.1824(3) 0.1613(3) 1.1069(3) 0.0340(18) Uani 1 1 d . . .
H72 H 0.2000 0.1307 1.1336 0.041 Uiso 1 1 calc R . .
C73 C 0.1464(3) 0.1882(3) 1.1221(4) 0.0360(19) Uani 1 1 d . . .
H73 H 0.1383 0.1759 1.1581 0.043 Uiso 1 1 calc R . .
C74 C 0.1215(2) 0.2344(3) 1.0840(3) 0.0314(18) Uani 1 1 d . . .
H74 H 0.0975 0.2549 1.0958 0.038 Uiso 1 1 calc R . .
C75 C 0.2783(3) 0.0548(3) 1.0493(4) 0.053(2) Uani 1 1 d . . .
H75A H 0.2537 0.0397 1.0111 0.080 Uiso 1 1 calc R . .
H75B H 0.2900 0.0226 1.0798 0.080 Uiso 1 1 calc R . .
H75C H 0.3052 0.0712 1.0378 0.080 Uiso 1 1 calc R . .
C76 C 0.2933(3) 0.1245(3) 1.1350(4) 0.046(2) Uani 1 1 d . . .
H76A H 0.3218 0.1371 1.1247 0.069 Uiso 1 1 calc R . .
H76B H 0.3025 0.0940 1.1679 0.069 Uiso 1 1 calc R . .
H76C H 0.2797 0.1584 1.1507 0.069 Uiso 1 1 calc R . .
C77 C 0.0944(2) 0.3400(3) 0.6414(4) 0.0277(17) Uani 1 1 d . . .
C87 C 0.2388(3) 0.3950(4) 0.5037(5) 0.074(3) Uani 1 1 d . . .
H87A H 0.2678 0.3725 0.5264 0.111 Uiso 1 1 calc R . .
H87B H 0.2411 0.4346 0.5221 0.111 Uiso 1 1 calc R . .
H87C H 0.2359 0.3980 0.4588 0.111 Uiso 1 1 calc R . .
C78 C 0.1419(2) 0.3482(3) 0.6392(3) 0.0267(17) Uani 1 1 d . . .
C79 C 0.1831(3) 0.3526(3) 0.6934(4) 0.0357(19) Uani 1 1 d . . .
H79 H 0.1804 0.3483 0.7346 0.043 Uiso 1 1 calc R . .
C80 C 0.2270(3) 0.3632(3) 0.6865(4) 0.043(2) Uani 1 1 d . . .
H80 H 0.2545 0.3674 0.7234 0.052 Uiso 1 1 calc R . .
C81 C 0.2327(3) 0.3682(3) 0.6266(4) 0.043(2) Uani 1 1 d . . .
H81 H 0.2638 0.3753 0.6235 0.051 Uiso 1 1 calc R . .
C82 C 0.1942(3) 0.3630(3) 0.5733(4) 0.040(2) Uani 1 1 d . . .
C83 C 0.1468(3) 0.3540(3) 0.5779(4) 0.0321(18) Uani 1 1 d . . .
C84 C 0.1050(3) 0.3544(3) 0.5244(4) 0.039(2) Uani 1 1 d . . .
H84 H 0.1081 0.3599 0.4836 0.047 Uiso 1 1 calc R . .
C85 C 0.0600(3) 0.3473(3) 0.5289(4) 0.049(2) Uani 1 1 d . . .
H85 H 0.0325 0.3480 0.4917 0.059 Uiso 1 1 calc R . .
C86 C 0.0546(3) 0.3391(3) 0.5882(4) 0.041(2) Uani 1 1 d . . .
H86 H 0.0235 0.3330 0.5916 0.049 Uiso 1 1 calc R . .
C88 C 0.1907(3) 0.3086(4) 0.4782(4) 0.064(3) Uani 1 1 d . . .
H88A H 0.2182 0.2833 0.5001 0.096 Uiso 1 1 calc R . .
H88B H 0.1892 0.3141 0.4340 0.096 Uiso 1 1 calc R . .
H88C H 0.1609 0.2899 0.4794 0.096 Uiso 1 1 calc R . .
N4 N 0.3277(2) 0.0260(3) 0.8566(3) 0.0432(17) Uani 1 1 d . . .
N6 N 0.1232(3) 0.3194(4) 0.3049(4) 0.084(3) Uani 1 1 d . . .
N11 N 0.2572(2) 0.1009(2) 1.0780(3) 0.0363(16) Uani 1 1 d . . .
N13 N 0.1963(2) 0.3652(3) 0.5097(3) 0.0475(18) Uani 1 1 d . . .
O4 O 0.15714(16) 0.20475(19) 0.6477(2) 0.0331(12) Uani 1 1 d . . .
O6 O 0.00070(17) 0.1935(2) 0.4878(2) 0.0379(13) Uani 1 1 d . . .
O11 O 0.05417(15) 0.27645(18) 0.9284(2) 0.0282(11) Uani 1 1 d . . .
O13 O 0.11146(16) 0.28258(18) 0.7470(2) 0.0306(12) Uani 1 1 d . . .
O41 O 0.22979(17) 0.2225(2) 0.6256(3) 0.0486(15) Uani 1 1 d . . .
O42 O 0.16854(18) 0.1562(2) 0.5535(2) 0.0477(14) Uani 1 1 d . . .
O61 O 0.0161(2) 0.0920(2) 0.4620(3) 0.0578(16) Uani 1 1 d . . .
O62 O -0.04228(18) 0.1568(3) 0.3846(3) 0.0567(16) Uani 1 1 d . . .
O111 O 0.06738(17) 0.3342(2) 1.0212(2) 0.0396(13) Uani 1 1 d . . .
O112 O 0.12334(17) 0.34593(19) 0.9597(2) 0.0397(13) Uani 1 1 d . . .
O131 O 0.10336(18) 0.38952(19) 0.7514(2) 0.0407(13) Uani 1 1 d . . .
O132 O 0.03162(16) 0.3281(2) 0.7013(2) 0.0444(14) Uani 1 1 d . . .
S4 S 0.19428(7) 0.17736(9) 0.61598(10) 0.0384(6) Uani 1 1 d . . .
S6 S 0.00299(8) 0.14838(10) 0.43361(11) 0.0468(6) Uani 1 1 d . . .
S11 S 0.09482(7) 0.30851(8) 0.98548(9) 0.0328(5) Uani 1 1 d . . .
S13 S 0.08143(7) 0.33950(8) 0.71341(9) 0.0333(5) Uani 1 1 d . . .
N14 N 0.1315(6) 0.0573(6) 1.1872(8) 0.066(4) Uiso 0.50 1 d P . .
C89 C 0.1046(6) 0.0297(7) 1.1480(8) 0.047(4) Uiso 0.50 1 d P . .
C90 C 0.0707(6) -0.0078(6) 1.1098(8) 0.047(4) Uiso 0.50 1 d P . .
H90A H 0.0501 -0.0229 1.1333 0.070 Uiso 0.50 1 calc PR . .
H90B H 0.0869 -0.0408 1.0968 0.070 Uiso 0.50 1 calc PR . .
H90C H 0.0509 0.0136 1.0721 0.070 Uiso 0.50 1 calc PR . .
C98 C -0.0146(12) -0.0977(12) 0.751(2) 0.063(11) Uiso 0.25 1 d P . .
H98A H -0.0475 -0.0998 0.7530 0.094 Uiso 0.25 1 calc PR . .
H98B H 0.0075 -0.1171 0.7888 0.094 Uiso 0.25 1 calc PR . .
H98C H -0.0133 -0.1176 0.7129 0.094 Uiso 0.25 1 calc PR . .
N15 N 0.0000 0.0209(11) 0.7500 0.090(8) Uiso 0.50 2 d SP . .
C97 C 0.0000 -0.0333(19) 0.7500 0.130(14) Uiso 0.50 2 d SP . .
C91 C 0.0440(11) 0.4644(13) 0.8569(13) 0.138(10) Uiso 0.50 1 d PD . .
H91A H 0.0094 0.4585 0.8329 0.166 Uiso 0.50 1 calc PR A 1
H91B H 0.0577 0.4247 0.8704 0.166 Uiso 0.50 1 calc PR A 1
O90 O 0.0667(8) 0.4858(9) 0.8105(11) 0.057(6) Uiso 0.25 1 d PD B 1
C92 C 0.0459(15) 0.4933(16) 0.910(2) 0.067(11) Uiso 0.25 1 d P B 1
H92A H 0.0771 0.4826 0.9418 0.080 Uiso 0.25 1 calc PR B 1
H92B H 0.0481 0.5356 0.9004 0.080 Uiso 0.25 1 calc PR B 1
C93 C 0.0200(12) 0.4903(13) 0.9333(16) 0.047(8) Uiso 0.25 1 d P B 1
H93A H 0.0145 0.5294 0.9482 0.071 Uiso 0.25 1 calc PR B 1
H93B H 0.0317 0.4635 0.9697 0.071 Uiso 0.25 1 calc PR B 1
H93C H -0.0103 0.4750 0.9038 0.071 Uiso 0.25 1 calc PR B 1
O90B O -0.0078(11) 0.5244(12) 0.8034(14) 0.099(9) Uiso 0.25 1 d PD B 2
C91B C 0.0033(14) 0.4919(16) 0.8638(16) 0.074(11) Uiso 0.25 1 d PD B 2
H91C H 0.0111 0.5181 0.9013 0.088 Uiso 0.25 1 calc PR B 2
H91D H -0.0223 0.4636 0.8643 0.088 Uiso 0.25 1 calc PR B 2
C93B C 0.0834(14) 0.4863(16) 0.878(2) 0.071(11) Uiso 0.25 1 d P B 2
H93D H 0.1081 0.4567 0.8795 0.106 Uiso 0.25 1 calc PR B 2
H93E H 0.0881 0.5012 0.9208 0.106 Uiso 0.25 1 calc PR B 2
H93F H 0.0861 0.5190 0.8504 0.106 Uiso 0.25 1 calc PR B 2

loop_
_atom_site_aniso_label
_atom_site_aniso_U_11
_atom_site_aniso_U_22
_atom_site_aniso_U_33
_atom_site_aniso_U_23
_atom_site_aniso_U_13
_atom_site_aniso_U_12
C1 0.018(4) 0.031(4) 0.028(5) -0.001(3) 0.006(4) 0.008(3)
C2 0.023(4) 0.037(4) 0.032(5) -0.002(4) 0.015(4) 0.000(3)
C3 0.036(4) 0.022(4) 0.016(4) 0.002(3) 0.013(4) 0.006(3)
C4 0.020(4) 0.032(4) 0.033(5) -0.009(4) 0.014(4) 0.000(3)
C5 0.027(4) 0.045(4) 0.027(5) 0.003(4) 0.018(4) 0.001(3)
C6 0.028(4) 0.038(4) 0.017(5) -0.002(3) 0.009(4) 0.009(3)
C7 0.027(4) 0.035(4) 0.023(5) 0.000(3) 0.014(4) 0.005(3)
C8 0.028(4) 0.030(4) 0.027(5) -0.004(3) 0.014(4) -0.006(3)
C9 0.026(4) 0.032(4) 0.031(5) -0.001(4) 0.010(4) 0.000(3)
C10 0.019(4) 0.037(4) 0.021(4) 0.002(3) 0.008(3) -0.004(3)
C11 0.020(4) 0.037(5) 0.025(5) -0.007(3) 0.007(4) 0.003(3)
C12 0.025(4) 0.029(4) 0.026(5) 0.007(3) 0.013(4) 0.003(3)
C13 0.021(4) 0.029(4) 0.023(4) 0.007(3) 0.009(3) 0.001(3)
C14 0.027(4) 0.044(4) 0.015(4) 0.006(3) 0.008(3) 0.001(3)
C29 0.031(4) 0.035(4) 0.028(5) -0.001(3) 0.011(4) 0.008(3)
C30 0.040(5) 0.043(5) 0.044(6) 0.012(4) 0.023(5) 0.022(4)
C31 0.069(7) 0.060(6) 0.076(8) 0.019(5) 0.035(6) 0.029(5)
C32 0.028(4) 0.040(4) 0.042(5) 0.009(4) 0.016(4) 0.003(4)
C33 0.048(6) 0.055(6) 0.071(7) 0.023(5) 0.031(5) 0.011(4)
C34 0.078(8) 0.060(6) 0.124(11) 0.023(6) 0.037(7) -0.002(6)
C41 0.023(4) 0.047(5) 0.030(5) -0.008(4) 0.015(4) -0.004(4)
C42 0.032(4) 0.027(4) 0.041(6) -0.003(4) 0.027(4) -0.002(4)
C43 0.020(4) 0.032(4) 0.049(6) 0.000(4) 0.014(4) 0.004(3)
C44 0.032(5) 0.041(5) 0.045(6) -0.014(4) 0.016(4) -0.012(4)
C45 0.027(4) 0.032(4) 0.045(6) 0.007(4) 0.016(4) 0.005(4)
C46 0.029(4) 0.031(5) 0.046(6) 0.004(4) 0.016(4) 0.005(4)
C47 0.026(4) 0.031(4) 0.035(5) 0.002(4) 0.015(4) 0.000(3)
C48 0.035(5) 0.030(4) 0.042(6) -0.007(4) 0.015(5) 0.002(4)
C49 0.046(5) 0.046(5) 0.051(7) -0.023(5) 0.024(5) -0.016(4)
C50 0.040(5) 0.039(5) 0.039(6) -0.010(4) 0.015(4) 0.001(4)
C51 0.054(6) 0.051(5) 0.093(8) 0.007(5) 0.031(6) 0.011(5)
C52 0.098(8) 0.063(6) 0.047(7) 0.010(5) 0.019(6) 0.015(6)
C53 0.023(4) 0.082(6) 0.035(6) -0.021(5) 0.009(4) 0.004(4)
C54 0.034(5) 0.072(6) 0.028(5) -0.004(4) 0.007(4) 0.005(4)
C55 0.031(5) 0.080(6) 0.038(6) -0.008(5) 0.022(4) -0.004(5)
C56 0.045(6) 0.086(7) 0.052(6) 0.012(5) 0.030(5) 0.011(5)
C57 0.044(5) 0.092(7) 0.044(6) 0.018(5) 0.014(5) -0.002(5)
C58 0.045(6) 0.095(7) 0.042(6) 0.010(5) 0.021(5) -0.002(5)
C59 0.026(5) 0.090(7) 0.043(6) 0.003(5) 0.023(4) 0.010(5)
C60 0.050(6) 0.106(8) 0.051(7) -0.008(6) 0.030(5) 0.000(6)
C61 0.033(5) 0.120(9) 0.046(7) -0.004(6) 0.011(5) 0.031(6)
C62 0.048(6) 0.077(6) 0.047(6) -0.012(5) 0.020(5) 0.009(5)
C63 0.086(9) 0.154(13) 0.218(18) 0.093(12) 0.096(11) 0.021(9)
C64 0.083(9) 0.265(17) 0.071(10) 0.003(10) 0.065(8) 0.012(10)
C65 0.028(4) 0.038(4) 0.028(5) -0.005(4) 0.008(4) -0.010(3)
C66 0.025(4) 0.033(4) 0.027(5) -0.006(4) 0.010(4) -0.008(3)
C67 0.029(4) 0.040(4) 0.026(5) 0.004(4) 0.009(4) -0.002(3)
C68 0.030(4) 0.060(5) 0.016(5) -0.003(4) 0.006(4) -0.008(4)
C69 0.035(5) 0.042(5) 0.044(6) 0.001(4) 0.022(4) 0.006(4)
C70 0.026(4) 0.039(4) 0.036(5) -0.002(4) 0.012(4) 0.001(4)
C71 0.033(4) 0.035(4) 0.028(5) -0.003(4) 0.010(4) -0.008(4)
C72 0.043(5) 0.037(4) 0.024(5) -0.003(4) 0.013(4) -0.004(4)
C73 0.041(5) 0.045(5) 0.024(5) 0.001(4) 0.014(4) -0.003(4)
C74 0.028(4) 0.039(4) 0.030(5) 0.001(4) 0.013(4) -0.005(4)
C75 0.065(6) 0.051(5) 0.048(6) 0.014(4) 0.024(5) 0.023(5)
C76 0.043(5) 0.055(5) 0.039(6) 0.008(4) 0.012(5) 0.007(4)
C77 0.022(4) 0.032(4) 0.030(5) 0.006(3) 0.009(4) -0.004(3)
C87 0.089(8) 0.086(7) 0.075(8) 0.000(6) 0.064(7) -0.027(6)
C78 0.027(4) 0.024(4) 0.030(5) 0.004(3) 0.009(4) 0.005(3)
C79 0.032(5) 0.036(4) 0.042(6) 0.002(4) 0.017(4) -0.004(4)
C80 0.037(5) 0.055(5) 0.036(6) -0.001(4) 0.010(4) -0.005(4)
C81 0.032(5) 0.044(5) 0.055(7) 0.005(4) 0.019(5) -0.004(4)
C82 0.050(6) 0.037(5) 0.043(6) 0.006(4) 0.029(5) 0.007(4)
C83 0.032(5) 0.036(4) 0.029(5) -0.002(4) 0.010(4) -0.003(3)
C84 0.044(5) 0.050(5) 0.029(5) 0.007(4) 0.020(5) 0.005(4)
C85 0.043(5) 0.062(6) 0.041(6) 0.010(4) 0.013(5) 0.002(4)
C86 0.038(5) 0.047(5) 0.048(6) 0.006(4) 0.029(5) -0.010(4)
C88 0.081(7) 0.081(7) 0.043(6) -0.008(5) 0.037(6) 0.006(6)
N4 0.043(4) 0.039(4) 0.051(5) 0.003(3) 0.021(4) 0.005(3)
N6 0.060(5) 0.135(8) 0.073(7) 0.033(6) 0.044(5) 0.003(5)
N11 0.035(4) 0.036(4) 0.036(4) 0.001(3) 0.008(3) 0.006(3)
N13 0.052(4) 0.056(4) 0.044(5) 0.008(4) 0.028(4) 0.005(4)
O4 0.027(3) 0.041(3) 0.036(3) -0.002(2) 0.017(3) -0.004(2)
O6 0.033(3) 0.056(3) 0.028(3) 0.001(3) 0.016(3) 0.008(2)
O11 0.026(3) 0.036(3) 0.022(3) -0.004(2) 0.009(2) -0.001(2)
O13 0.034(3) 0.036(3) 0.028(3) 0.012(2) 0.018(3) 0.008(2)
O41 0.034(3) 0.054(3) 0.066(4) 0.016(3) 0.028(3) -0.001(3)
O42 0.038(3) 0.081(4) 0.028(4) -0.005(3) 0.017(3) 0.014(3)
O61 0.073(4) 0.050(4) 0.055(4) -0.010(3) 0.026(3) 0.002(3)
O62 0.030(3) 0.101(5) 0.034(4) -0.010(3) 0.003(3) -0.008(3)
O111 0.045(3) 0.046(3) 0.034(3) -0.007(3) 0.020(3) 0.007(2)
O112 0.043(3) 0.036(3) 0.044(4) 0.001(2) 0.019(3) -0.006(2)
O131 0.055(3) 0.032(3) 0.041(4) -0.007(3) 0.023(3) -0.005(3)
O132 0.027(3) 0.066(3) 0.046(4) 0.015(3) 0.020(3) 0.004(3)
S4 0.0313(11) 0.0547(13) 0.0369(14) 0.0020(10) 0.0217(11) 0.0038(10)
S6 0.0431(13) 0.0660(16) 0.0361(14) -0.0107(12) 0.0196(12) 0.0002(11)
S11 0.0318(11) 0.0359(11) 0.0316(13) -0.0034(9) 0.0117(10) 0.0004(9)
S13 0.0347(12) 0.0387(11) 0.0313(13) 0.0070(10) 0.0174(10) 0.0047(9)

loop_
_atom_type_symbol
_atom_type_description
_atom_type_scat_dispersion_real
_atom_type_scat_dispersion_imag
_atom_type_scat_source
C C 0.0033 0.0016 'International Tables Vol C Tables 4.2.6.8 and 6.1.1.4'
H H 0.0000 0.0000 'International Tables Vol C Tables 4.2.6.8 and 6.1.1.4'
N N 0.0061 0.0033 'International Tables Vol C Tables 4.2.6.8 and 6.1.1.4'
O O 0.0106 0.0060 'International Tables Vol C Tables 4.2.6.8 and 6.1.1.4'
S S 0.1246 0.1234 'International Tables Vol C Tables 4.2.6.8 and 6.1.1.4'

loop_
_geom_angle_atom_site_label_1
_geom_angle_atom_site_label_2
_geom_angle_atom_site_label_3
_geom_angle
_geom_angle_site_symmetry_1
_geom_angle_site_symmetry_3
_geom_angle_publ_flag
C2 C1 C6 117.2(6) . . ?
C2 C1 C14 120.9(6) . 2_556 ?
C6 C1 C14 121.9(6) . 2_556 ?
C1 C2 C3 123.4(6) . . ?
C2 C3 C4 115.2(6) . . ?
C2 C3 C7 121.8(6) . . ?
C4 C3 C7 123.0(6) . . ?
C5 C4 C3 124.1(6) . . ?
C5 C4 O4 118.4(6) . . ?
C3 C4 O4 117.1(6) . . ?
C4 C5 C6 117.4(6) . . ?
C1 C6 C5 122.5(7) . . ?
C1 C6 O6 118.5(6) . . ?
C5 C6 O6 118.7(6) . . ?
C3 C7 C8 110.4(5) . . ?
C3 C7 C29 110.1(5) . . ?
C8 C7 C29 114.5(5) . . ?
C13 C8 C9 116.8(6) . . ?
C13 C8 C7 120.5(6) . . ?
C9 C8 C7 122.7(6) . . ?
C10 C9 C8 122.6(6) . . ?
C11 C10 C9 117.1(6) . . ?
C11 C10 C14 119.1(6) . . ?
C9 C10 C14 123.8(6) . . ?
C10 C11 C12 122.7(6) . . ?
C10 C11 O11 118.8(6) . . ?
C12 C11 O11 118.5(6) . . ?
C13 C12 C11 117.3(6) . . ?
C8 C13 C12 123.2(6) . . ?
C8 C13 O13 116.4(5) . . ?
C12 C13 O13 120.5(5) . . ?
C32 C14 C1 111.3(5) . 2_556 ?
C32 C14 C10 114.8(5) . . ?
C1 C14 C10 110.0(5) 2_556 . ?
C30 C29 C7 114.9(6) . . ?
C31 C30 C29 113.4(7) . . ?
C33 C32 C14 111.4(6) . . ?
C34 C33 C32 114.3(8) . . ?
C50 C41 C42 121.1(7) . . ?
C50 C41 S4 117.2(6) . . ?
C42 C41 S4 121.6(5) . . ?
C47 C42 C43 121.0(7) . . ?
C47 C42 C41 116.6(6) . . ?
C43 C42 C41 122.4(7) . . ?
C44 C43 C42 117.7(7) . . ?
C43 C44 C45 122.7(7) . . ?
C46 C45 C44 120.3(8) . . ?
C45 C46 N4 122.5(7) . . ?
C45 C46 C47 119.3(7) . . ?
N4 C46 C47 118.2(6) . . ?
C48 C47 C42 120.1(7) . . ?
C48 C47 C46 121.2(7) . . ?
C42 C47 C46 118.7(7) . . ?
C49 C48 C47 121.7(7) . . ?
C48 C49 C50 120.3(7) . . ?
C41 C50 C49 120.1(8) . . ?
C62 C53 C54 121.4(7) . . ?
C62 C53 S6 117.4(7) . . ?
C54 C53 S6 121.1(6) . . ?
C55 C54 C53 123.9(7) . . ?
C55 C54 C59 118.6(8) . . ?
C53 C54 C59 117.5(7) . . ?
C56 C55 C54 119.0(7) . . ?
C57 C56 C55 122.9(8) . . ?
C56 C57 C58 120.6(9) . . ?
C57 C58 C59 119.9(7) . . ?
C57 C58 N6 122.3(9) . . ?
C59 C58 N6 117.8(8) . . ?
C58 C59 C60 123.7(8) . . ?
C58 C59 C54 119.0(7) . . ?
C60 C59 C54 117.2(8) . . ?
C61 C60 C59 124.3(8) . . ?
C60 C61 C62 119.0(8) . . ?
C53 C62 C61 120.5(9) . . ?
C74 C65 C66 121.1(7) . . ?
C74 C65 S11 115.4(5) . . ?
C66 C65 S11 123.4(5) . . ?
C67 C66 C65 124.8(7) . . ?
C67 C66 C71 119.0(6) . . ?
C65 C66 C71 116.1(6) . . ?
C68 C67 C66 121.0(7) . . ?
C67 C68 C69 120.0(7) . . ?
C70 C69 C68 121.8(6) . . ?
C69 C70 N11 123.4(6) . . ?
C69 C70 C71 119.2(7) . . ?
N11 C70 C71 117.4(6) . . ?
C72 C71 C66 119.9(6) . . ?
C72 C71 C70 121.3(7) . . ?
C66 C71 C70 118.6(6) . . ?
C73 C72 C71 122.5(7) . . ?
C72 C73 C74 118.8(7) . . ?
C65 C74 C73 121.4(6) . . ?
C86 C77 C78 122.9(6) . . ?
C86 C77 S13 114.3(5) . . ?
C78 C77 S13 122.3(6) . . ?
C79 C78 C77 123.9(6) . . ?
C79 C78 C83 119.3(6) . . ?
C77 C78 C83 116.7(7) . . ?
C80 C79 C78 119.6(7) . . ?
C79 C80 C81 122.0(8) . . ?
C82 C81 C80 120.2(7) . . ?
C81 C82 N13 124.7(7) . . ?
C81 C82 C83 120.0(7) . . ?
N13 C82 C83 115.3(8) . . ?
C84 C83 C78 118.8(6) . . ?
C84 C83 C82 122.3(7) . . ?
C78 C83 C82 118.8(7) . . ?
C85 C84 C83 122.3(7) . . ?
C84 C85 C86 119.8(8) . . ?
C77 C86 C85 119.4(7) . . ?
C46 N4 C52 115.5(6) . . ?
C46 N4 C51 113.2(6) . . ?
C52 N4 C51 110.7(7) . . ?
C63 N6 C58 115.0(9) . . ?
C63 N6 C64 114.7(10) . . ?
C58 N6 C64 114.1(9) . . ?
C70 N11 C75 115.2(6) . . ?
C70 N11 C76 113.4(6) . . ?
C75 N11 C76 110.7(6) . . ?
C82 N13 C88 114.3(6) . . ?
C82 N13 C87 114.6(7) . . ?
C88 N13 C87 109.5(6) . . ?
C4 O4 S4 122.4(4) . . ?
C6 O6 S6 118.1(4) . . ?
C11 O11 S11 120.0(4) . . ?
C13 O13 S13 118.9(4) . . ?
O41 S4 O42 120.9(3) . . ?
O41 S4 O4 103.0(3) . . ?
O42 S4 O4 109.8(3) . . ?
O41 S4 C41 109.9(3) . . ?
O42 S4 C41 108.0(3) . . ?
O4 S4 C41 104.1(3) . . ?
O61 S6 O62 120.5(4) . . ?
O61 S6 O6 108.2(3) . . ?
O62 S6 O6 103.5(3) . . ?
O61 S6 C53 108.8(4) . . ?
O62 S6 C53 109.9(4) . . ?
O6 S6 C53 104.8(3) . . ?
O111 S11 O112 119.3(3) . . ?
O111 S11 O11 102.6(3) . . ?
O112 S11 O11 109.3(3) . . ?
O111 S11 C65 109.8(3) . . ?
O112 S11 C65 109.6(3) . . ?
O11 S11 C65 105.2(3) . . ?
O132 S13 O131 119.4(3) . . ?
O132 S13 O13 108.5(3) . . ?
O131 S13 O13 106.8(3) . . ?
O132 S13 C77 110.0(3) . . ?
O131 S13 C77 110.0(3) . . ?
O13 S13 C77 100.4(3) . . ?
N14 C89 C90 170.1(18) . . ?
N15 C97 C98 163.2(12) . . ?
N15 C97 C98 163.2(12) . 2_556 ?
C93B C91 C92 72(3) . . ?
C93B C91 C91B 121(3) . . ?
C92 C91 C91B 58(2) . . ?
C93B C91 O90 63(2) . . ?
C92 C91 O90 124(3) . . ?
C91B C91 O90 122(3) . . ?
C93 C92 C91 125(4) . . ?
C91 C91B O90B 94(3) . . ?

loop_
_geom_bond_atom_site_label_1
_geom_bond_atom_site_label_2
_geom_bond_distance
_geom_bond_site_symmetry_2
_geom_bond_publ_flag
C1 C2 1.381(9) . ?
C1 C6 1.388(9) . ?
C1 C14 1.531(9) 2_556 ?
C2 C3 1.402(9) . ?
C3 C4 1.405(9) . ?
C3 C7 1.517(9) . ?
C4 C5 1.359(9) . ?
C4 O4 1.437(7) . ?
C5 C6 1.389(9) . ?
C6 O6 1.415(8) . ?
C7 C8 1.526(8) . ?
C7 C29 1.544(9) . ?
C8 C13 1.373(8) . ?
C8 C9 1.409(9) . ?
C9 C10 1.392(9) . ?
C10 C11 1.378(9) . ?
C10 C14 1.534(8) . ?
C11 C12 1.396(9) . ?
C11 O11 1.420(7) . ?
C12 C13 1.386(8) . ?
C13 O13 1.425(7) . ?
C14 C32 1.527(9) . ?
C14 C1 1.531(9) 2_556 ?
C29 C30 1.516(10) . ?
C30 C31 1.512(10) . ?
C32 C33 1.519(10) . ?
C33 C34 1.489(10) . ?
C41 C50 1.357(9) . ?
C41 C42 1.469(10) . ?
C41 S4 1.749(8) . ?
C42 C47 1.403(10) . ?
C42 C43 1.413(9) . ?
C43 C44 1.368(10) . ?
C44 C45 1.396(10) . ?
C45 C46 1.364(10) . ?
C46 N4 1.421(9) . ?
C46 C47 1.436(10) . ?
C47 C48 1.403(9) . ?
C48 C49 1.354(11) . ?
C49 C50 1.402(11) . ?
C51 N4 1.485(9) . ?
C52 N4 1.451(10) . ?
C53 C62 1.340(10) . ?
C53 C54 1.445(11) . ?
C53 S6 1.744(8) . ?
C54 C55 1.425(10) . ?
C54 C59 1.448(10) . ?
C55 C56 1.363(11) . ?
C56 C57 1.357(10) . ?
C57 C58 1.392(12) . ?
C58 C59 1.395(11) . ?
C58 N6 1.442(10) . ?
C59 C60 1.413(12) . ?
C60 C61 1.320(12) . ?
C61 C62 1.442(12) . ?
C63 N6 1.432(14) . ?
C64 N6 1.449(13) . ?
C65 C74 1.385(9) . ?
C65 C66 1.428(9) . ?
C65 S11 1.766(7) . ?
C66 C67 1.403(9) . ?
C66 C71 1.443(10) . ?
C67 C68 1.382(9) . ?
C68 C69 1.413(10) . ?
C69 C70 1.359(10) . ?
C70 N11 1.408(9) . ?
C70 C71 1.457(9) . ?
C71 C72 1.399(9) . ?
C72 C73 1.356(9) . ?
C73 C74 1.395(10) . ?
C75 N11 1.463(9) . ?
C76 N11 1.463(9) . ?
C77 C86 1.365(10) . ?
C77 C78 1.423(9) . ?
C77 S13 1.765(7) . ?
C87 N13 1.462(9) . ?
C78 C79 1.405(10) . ?
C78 C83 1.425(9) . ?
C79 C80 1.368(9) . ?
C80 C81 1.403(10) . ?
C81 C82 1.351(11) . ?
C82 N13 1.440(9) . ?
C82 C83 1.443(10) . ?
C83 C84 1.405(10) . ?
C84 C85 1.365(10) . ?
C85 C86 1.393(10) . ?
C88 N13 1.446(10) . ?
O4 S4 1.604(4) . ?
O6 S6 1.602(5) . ?
O11 S11 1.606(5) . ?
O13 S13 1.604(5) . ?
O41 S4 1.426(5) . ?
O42 S4 1.432(5) . ?
O61 S6 1.424(6) . ?
O62 S6 1.431(6) . ?
O111 S11 1.428(4) . ?
O112 S11 1.437(5) . ?
O131 S13 1.436(5) . ?
O132 S13 1.421(5) . ?
N14 C89 1.153(19) . ?
C89 C90 1.37(2) . ?
C98 C97 1.52(4) . ?
N15 C97 1.23(4) . ?
C97 C98 1.52(4) 2_556 ?
C91 C93B 1.20(4) . ?
C91 C92 1.34(4) . ?
C91 C91B 1.40(4) . ?
C91 O90 1.481(10) . ?
C92 C93 1.06(4) . ?
O90B C91B 1.476(10) . ?

loop_
_geom_torsion_atom_site_label_1
_geom_torsion_atom_site_label_2
_geom_torsion_atom_site_label_3
_geom_torsion_atom_site_label_4
_geom_torsion
_geom_torsion_site_symmetry_1
_geom_torsion_site_symmetry_2
_geom_torsion_site_symmetry_3
_geom_torsion_site_symmetry_4
_geom_torsion_publ_flag
C6 C1 C2 C3 -1.7(10) . . . . ?
C14 C1 C2 C3 179.9(6) 2_556 . . . ?
C1 C2 C3 C4 2.4(9) . . . . ?
C1 C2 C3 C7 -179.0(6) . . . . ?
C2 C3 C4 C5 -0.2(9) . . . . ?
C7 C3 C4 C5 -178.8(6) . . . . ?
C2 C3 C4 O4 172.8(5) . . . . ?
C7 C3 C4 O4 -5.8(8) . . . . ?
C3 C4 C5 C6 -2.6(10) . . . . ?
O4 C4 C5 C6 -175.5(5) . . . . ?
C2 C1 C6 C5 -1.3(10) . . . . ?
C14 C1 C6 C5 177.1(6) 2_556 . . . ?
C2 C1 C6 O6 -175.4(6) . . . . ?
C14 C1 C6 O6 3.1(9) 2_556 . . . ?
C4 C5 C6 C1 3.4(10) . . . . ?
C4 C5 C6 O6 177.4(6) . . . . ?
C2 C3 C7 C8 -46.9(8) . . . . ?
C4 C3 C7 C8 131.7(6) . . . . ?
C2 C3 C7 C29 80.5(7) . . . . ?
C4 C3 C7 C29 -101.0(7) . . . . ?
C3 C7 C8 C13 -70.0(8) . . . . ?
C29 C7 C8 C13 165.1(6) . . . . ?
C3 C7 C8 C9 112.4(7) . . . . ?
C29 C7 C8 C9 -12.5(10) . . . . ?
C13 C8 C9 C10 -5.7(10) . . . . ?
C7 C8 C9 C10 172.1(6) . . . . ?
C8 C9 C10 C11 1.3(10) . . . . ?
C8 C9 C10 C14 178.7(6) . . . . ?
C9 C10 C11 C12 4.4(10) . . . . ?
C14 C10 C11 C12 -173.1(6) . . . . ?
C9 C10 C11 O11 -176.8(6) . . . . ?
C14 C10 C11 O11 5.8(9) . . . . ?
C10 C11 C12 C13 -5.4(10) . . . . ?
O11 C11 C12 C13 175.8(6) . . . . ?
C9 C8 C13 C12 4.6(10) . . . . ?
C7 C8 C13 C12 -173.2(6) . . . . ?
C9 C8 C13 O13 -176.0(6) . . . . ?
C7 C8 C13 O13 6.2(9) . . . . ?
C11 C12 C13 C8 0.6(10) . . . . ?
C11 C12 C13 O13 -178.7(6) . . . . ?
C11 C10 C14 C32 -164.9(6) . . . . ?
C9 C10 C14 C32 17.8(10) . . . . ?
C11 C10 C14 C1 68.7(8) . . . 2_556 ?
C9 C10 C14 C1 -108.6(7) . . . 2_556 ?
C3 C7 C29 C30 169.2(5) . . . . ?
C8 C7 C29 C30 -65.8(8) . . . . ?
C7 C29 C30 C31 -179.4(6) . . . . ?
C1 C14 C32 C33 -164.0(6) 2_556 . . . ?
C10 C14 C32 C33 70.3(8) . . . . ?
C14 C32 C33 C34 -175.3(7) . . . . ?
C50 C41 C42 C47 3.5(9) . . . . ?
S4 C41 C42 C47 -172.5(5) . . . . ?
C50 C41 C42 C43 -174.7(6) . . . . ?
S4 C41 C42 C43 9.3(8) . . . . ?
C47 C42 C43 C44 0.3(9) . . . . ?
C41 C42 C43 C44 178.4(6) . . . . ?
C42 C43 C44 C45 2.5(10) . . . . ?
C43 C44 C45 C46 -0.8(10) . . . . ?
C44 C45 C46 N4 178.1(6) . . . . ?
C44 C45 C46 C47 -3.6(10) . . . . ?
C43 C42 C47 C48 174.4(6) . . . . ?
C41 C42 C47 C48 -3.8(9) . . . . ?
C43 C42 C47 C46 -4.6(9) . . . . ?
C41 C42 C47 C46 177.2(5) . . . . ?
C45 C46 C47 C48 -172.7(6) . . . . ?
N4 C46 C47 C48 5.5(9) . . . . ?
C45 C46 C47 C42 6.3(9) . . . . ?
N4 C46 C47 C42 -175.4(6) . . . . ?
C42 C47 C48 C49 1.9(10) . . . . ?
C46 C47 C48 C49 -179.1(6) . . . . ?
C47 C48 C49 C50 0.6(11) . . . . ?
C42 C41 C50 C49 -1.2(10) . . . . ?
S4 C41 C50 C49 175.0(5) . . . . ?
C48 C49 C50 C41 -1.0(10) . . . . ?
C62 C53 C54 C55 -176.8(8) . . . . ?
S6 C53 C54 C55 5.7(11) . . . . ?
C62 C53 C54 C59 2.6(12) . . . . ?
S6 C53 C54 C59 -174.9(6) . . . . ?
C53 C54 C55 C56 177.5(8) . . . . ?
C59 C54 C55 C56 -1.8(12) . . . . ?
C54 C55 C56 C57 2.0(14) . . . . ?
C55 C56 C57 C58 0.2(15) . . . . ?
C56 C57 C58 C59 -2.6(14) . . . . ?
C56 C57 C58 N6 180.0(9) . . . . ?
C57 C58 C59 C60 -173.9(9) . . . . ?
N6 C58 C59 C60 3.6(14) . . . . ?
C57 C58 C59 C54 2.7(13) . . . . ?
N6 C58 C59 C54 -179.8(8) . . . . ?
C55 C54 C59 C58 -0.5(12) . . . . ?
C53 C54 C59 C58 -179.9(8) . . . . ?
C55 C54 C59 C60 176.3(8) . . . . ?
C53 C54 C59 C60 -3.1(12) . . . . ?
C58 C59 C60 C61 177.5(10) . . . . ?
C54 C59 C60 C61 0.8(15) . . . . ?
C59 C60 C61 C62 2.1(15) . . . . ?
C54 C53 C62 C61 0.2(13) . . . . ?
S6 C53 C62 C61 177.8(7) . . . . ?
C60 C61 C62 C53 -2.6(14) . . . . ?
C74 C65 C66 C67 178.1(7) . . . . ?
S11 C65 C66 C67 -2.4(10) . . . . ?
C74 C65 C66 C71 0.1(9) . . . . ?
S11 C65 C66 C71 179.6(5) . . . . ?
C65 C66 C67 C68 -173.6(6) . . . . ?
C71 C66 C67 C68 4.3(10) . . . . ?
C66 C67 C68 C69 -3.1(11) . . . . ?
C67 C68 C69 C70 -1.7(11) . . . . ?
C68 C69 C70 N11 -177.6(7) . . . . ?
C68 C69 C70 C71 4.9(11) . . . . ?
C67 C66 C71 C72 -176.6(6) . . . . ?
C65 C66 C71 C72 1.5(10) . . . . ?
C67 C66 C71 C70 -1.1(10) . . . . ?
C65 C66 C71 C70 177.1(6) . . . . ?
C69 C70 C71 C72 172.0(7) . . . . ?
N11 C70 C71 C72 -5.5(10) . . . . ?
C69 C70 C71 C66 -3.5(10) . . . . ?
N11 C70 C71 C66 178.9(6) . . . . ?
C66 C71 C72 C73 -0.6(11) . . . . ?
C70 C71 C72 C73 -176.1(7) . . . . ?
C71 C72 C73 C74 -1.9(11) . . . . ?
C66 C65 C74 C73 -2.6(10) . . . . ?
S11 C65 C74 C73 177.9(6) . . . . ?
C72 C73 C74 C65 3.5(11) . . . . ?
C86 C77 C78 C79 176.2(7) . . . . ?
S13 C77 C78 C79 4.5(9) . . . . ?
C86 C77 C78 C83 -1.8(10) . . . . ?
S13 C77 C78 C83 -173.5(5) . . . . ?
C77 C78 C79 C80 -177.0(6) . . . . ?
C83 C78 C79 C80 1.0(10) . . . . ?
C78 C79 C80 C81 -2.0(11) . . . . ?
C79 C80 C81 C82 0.5(11) . . . . ?
C80 C81 C82 N13 -177.6(6) . . . . ?
C80 C81 C82 C83 1.9(11) . . . . ?
C79 C78 C83 C84 -174.8(6) . . . . ?
C77 C78 C83 C84 3.4(9) . . . . ?
C79 C78 C83 C82 1.3(9) . . . . ?
C77 C78 C83 C82 179.4(6) . . . . ?
C81 C82 C83 C84 173.2(7) . . . . ?
N13 C82 C83 C84 -7.3(10) . . . . ?
C81 C82 C83 C78 -2.7(10) . . . . ?
N13 C82 C83 C78 176.8(6) . . . . ?
C78 C83 C84 C85 -2.5(11) . . . . ?
C82 C83 C84 C85 -178.4(7) . . . . ?
C83 C84 C85 C86 -0.1(11) . . . . ?
C78 C77 C86 C85 -0.8(11) . . . . ?
S13 C77 C86 C85 171.5(5) . . . . ?
C84 C85 C86 C77 1.8(11) . . . . ?
C45 C46 N4 C52 21.6(10) . . . . ?
C47 C46 N4 C52 -156.6(7) . . . . ?
C45 C46 N4 C51 -107.6(8) . . . . ?
C47 C46 N4 C51 74.2(8) . . . . ?
C57 C58 N6 C63 25.5(14) . . . . ?
C59 C58 N6 C63 -151.9(10) . . . . ?
C57 C58 N6 C64 -110.0(11) . . . . ?
C59 C58 N6 C64 72.5(12) . . . . ?
C69 C70 N11 C75 -21.6(10) . . . . ?
C71 C70 N11 C75 155.9(6) . . . . ?
C69 C70 N11 C76 107.4(8) . . . . ?
C71 C70 N11 C76 -75.2(8) . . . . ?
C81 C82 N13 C88 105.5(9) . . . . ?
C83 C82 N13 C88 -74.0(8) . . . . ?
C81 C82 N13 C87 -22.1(10) . . . . ?
C83 C82 N13 C87 158.4(7) . . . . ?
C5 C4 O4 S4 -59.8(7) . . . . ?
C3 C4 O4 S4 126.8(5) . . . . ?
C1 C6 O6 S6 -109.6(6) . . . . ?
C5 C6 O6 S6 76.1(7) . . . . ?
C10 C11 O11 S11 109.6(6) . . . . ?
C12 C11 O11 S11 -71.5(7) . . . . ?
C8 C13 O13 S13 139.4(5) . . . . ?
C12 C13 O13 S13 -41.2(8) . . . . ?
C4 O4 S4 O41 154.6(5) . . . . ?
C4 O4 S4 O42 24.6(6) . . . . ?
C4 O4 S4 C41 -90.7(5) . . . . ?
C50 C41 S4 O41 -131.4(5) . . . . ?
C42 C41 S4 O41 44.8(6) . . . . ?
C50 C41 S4 O42 2.3(6) . . . . ?
C42 C41 S4 O42 178.5(5) . . . . ?
C50 C41 S4 O4 118.9(5) . . . . ?
C42 C41 S4 O4 -64.9(5) . . . . ?
C6 O6 S6 O61 29.0(5) . . . . ?
C6 O6 S6 O62 157.9(5) . . . . ?
C6 O6 S6 C53 -87.0(5) . . . . ?
C62 C53 S6 O61 5.6(8) . . . . ?
C54 C53 S6 O61 -176.8(6) . . . . ?
C62 C53 S6 O62 -128.3(7) . . . . ?
C54 C53 S6 O62 49.3(7) . . . . ?
C62 C53 S6 O6 121.1(6) . . . . ?
C54 C53 S6 O6 -61.3(7) . . . . ?
C11 O11 S11 O111 177.6(5) . . . . ?
C11 O11 S11 O112 50.1(5) . . . . ?
C11 O11 S11 C65 -67.5(5) . . . . ?
C74 C65 S11 O111 10.0(6) . . . . ?
C66 C65 S11 O111 -169.5(5) . . . . ?
C74 C65 S11 O112 142.9(5) . . . . ?
C66 C65 S11 O112 -36.6(7) . . . . ?
C74 C65 S11 O11 -99.8(5) . . . . ?
C66 C65 S11 O11 80.7(6) . . . . ?
C13 O13 S13 O132 -38.2(5) . . . . ?
C13 O13 S13 O131 91.7(5) . . . . ?
C13 O13 S13 C77 -153.6(5) . . . . ?
C86 C77 S13 O132 9.9(6) . . . . ?
C78 C77 S13 O132 -177.7(5) . . . . ?
C86 C77 S13 O131 -123.6(6) . . . . ?
C78 C77 S13 O131 48.8(6) . . . . ?
C86 C77 S13 O13 124.1(5) . . . . ?
C78 C77 S13 O13 -63.5(6) . . . . ?
C93B C91 C92 C93 -169(5) . . . . ?
C91B C91 C92 C93 44(4) . . . . ?
O90 C91 C92 C93 153(4) . . . . ?
C93B C91 C91B O90B 91(4) . . . . ?
C92 C91 C91B O90B 128(4) . . . . ?
O90 C91 C91B O90B 16(4) . . . . ?
